data_1535673
loop_
_publ_author_name
'Troyanov, S.I.'
'Kharisov, B.I.'
'Berdonosov, S.S.'

_publ_section_title
;
 Crystal structure of Fe Zr Cl6 - a new structural type for ABX6
 compounds.
;
_journal_name_full 'Zhurnal Neorganicheskoi Khimii'
_journal_page_first 2424
_journal_page_last 2429
_journal_volume 37
_journal_year 1992
_chemical_formula_sum 'Cl6 Fe Zr'
_chemical_name_systematic 'Fe (Zr Cl6)'
_space_group_IT_number 163
_symmetry_space_group_name_Hall '-P 3 2c'
_symmetry_space_group_name_H-M 'P -3 1 c'
_cell_angle_alpha 90
_cell_angle_beta 90
_cell_angle_gamma 120
_cell_formula_units_Z 2
_cell_length_a 6.284
_cell_length_b 6.284
_cell_length_c 11.788
_cell_volume 403.128
_citation_journal_id_ASTM ZNOKAQ
_cod_data_source_file Troyanov_ZNOKAQ_1992_1330.cif
_cod_data_source_block Cl6Fe1Zr1
_cod_original_cell_volume 403.1281
_cod_original_formula_sum 'Cl6 Fe1 Zr1'
_cod_database_code 1535673

loop_
_symmetry_equiv_pos_as_xyz
x,y,z
-y,x-y,z
-x+y,-x,z
-y,-x,-z+1/2
x,x-y,-z+1/2
-x+y,y,-z+1/2
-x,-y,-z
y,-x+y,-z
x-y,x,-z
y,x,z-1/2
-x,-x+y,z-1/2
x-y,-y,z-1/2

loop_
_atom_site_label
_atom_site_type_symbol
_atom_site_fract_x
_atom_site_fract_y
_atom_site_fract_z
_atom_site_occupancy
_atom_site_U_iso_or_equiv
Zr1 Zr+4 0.6667 0.3333 0.75 1 0.0
Fe1 Fe+2 0 0 0.75 1 0.0
Cl1 Cl-1 0.3328 0.3099 0.6309 1 0.0
